data_8106902
loop_
_publ_author_name
'Wei-Dong, Yin'
'Gui-Lian, Li'

_publ_section_title
;
 Crystal structure of
 catena-[aqua((4-carboxyphenyl)acetato-\kO)(\m2-(4-carboxyphenyl)acetato-\k2
 O:O&#x2032;)bis(4,4&#x2032;-ethene-1,2-diyldipyridine-\kN)manganese(II)],
 C42H36N4O9Mn
;
_journal_issue 2
_journal_name_full 'Zeitschrift f\"ur Kristallographie - New Crystal Structures'
_journal_page_first 441
_journal_page_last 444
_journal_paper_doi 10.1515/ncrs-2015-0124
_journal_volume 231
_journal_year 2016
_chemical_formula_sum 'C42 H36 Mn N4 O9'
_chemical_formula_weight 795.69
_space_group_IT_number 14
_space_group_name_Hall '-P 2ybc'
_space_group_name_H-M_alt 'P 1 21/c 1'
_symmetry_cell_setting monoclinic
_symmetry_space_group_name_H-M 'P 1 21/c 1'
_atom_sites_solution_hydrogens geom
_atom_sites_solution_primary direct
_atom_sites_solution_secondary difmap
_cell_angle_alpha 90.00
_cell_angle_beta 92.0530(10)
_cell_angle_gamma 90.00
_cell_formula_units_Z 4
_cell_length_a 9.6432(10)
_cell_length_b 8.8336(10)
_cell_length_c 42.379(5)
_cell_measurement_reflns_used 2876
_cell_measurement_temperature 296(2)
_cell_measurement_theta_max 22.03
_cell_measurement_theta_min 2.72
_cell_volume 3607.7(7)
_computing_cell_refinement 'Bruker SMART'
_computing_data_collection 'Bruker SMART'
_computing_data_reduction 'Bruker SAINT'
_computing_molecular_graphics 'Bruker SHELXTL'
_computing_publication_material 'Bruker SHELXTL'
_computing_structure_refinement 'SHELXL-97 (Sheldrick, 1997)'
_computing_structure_solution 'SHELXS-97 (Sheldrick, 1990)'
_diffrn_ambient_temperature 296(2)
_diffrn_measured_fraction_theta_full 0.997
_diffrn_measured_fraction_theta_max 0.997
_diffrn_measurement_device_type 'CCD area detector'
_diffrn_measurement_method 'phi and omega scans'
_diffrn_radiation_monochromator graphite
_diffrn_radiation_source 'fine-focus sealed tube'
_diffrn_radiation_type MoK\a
_diffrn_radiation_wavelength 0.71073
_diffrn_reflns_av_R_equivalents 0.0572
_diffrn_reflns_av_sigmaI/netI 0.0580
_diffrn_reflns_limit_h_max 11
_diffrn_reflns_limit_h_min -11
_diffrn_reflns_limit_k_max 10
_diffrn_reflns_limit_k_min -10
_diffrn_reflns_limit_l_max 51
_diffrn_reflns_limit_l_min -51
_diffrn_reflns_number 24535
_diffrn_reflns_theta_full 25.50
_diffrn_reflns_theta_max 25.50
_diffrn_reflns_theta_min 2.35
_diffrn_standards_decay_% 0
_diffrn_standards_interval_count 0
_diffrn_standards_interval_time 0
_diffrn_standards_number 0
_exptl_absorpt_coefficient_mu 0.432
_exptl_absorpt_correction_T_max 0.9148
_exptl_absorpt_correction_T_min 0.8462
_exptl_absorpt_correction_type multi-scan
_exptl_absorpt_process_details sadabs
_exptl_crystal_colour colourless
_exptl_crystal_density_diffrn 1.465
_exptl_crystal_density_method 'not measured'
_exptl_crystal_description Block
_exptl_crystal_F_000 1652
_exptl_crystal_size_max 0.40
_exptl_crystal_size_mid 0.30
_exptl_crystal_size_min 0.21
_refine_diff_density_max 0.235
_refine_diff_density_min -0.237
_refine_diff_density_rms 0.052
_refine_ls_extinction_method none
_refine_ls_goodness_of_fit_ref 1.029
_refine_ls_hydrogen_treatment constr
_refine_ls_matrix_type full
_refine_ls_number_parameters 507
_refine_ls_number_reflns 6701
_refine_ls_number_restraints 0
_refine_ls_restrained_S_all 1.029
_refine_ls_R_factor_all 0.0766
_refine_ls_R_factor_gt 0.0434
_refine_ls_shift/su_max 0.001
_refine_ls_shift/su_mean 0.000
_refine_ls_structure_factor_coef Fsqd
_refine_ls_weighting_details 'calc w=1/[\s^2^(Fo^2^)+(0.0243P)^2^+1.3790P] where P=(Fo^2^+2Fc^2^)/3'
_refine_ls_weighting_scheme calc
_refine_ls_wR_factor_gt 0.0789
_refine_ls_wR_factor_ref 0.0910
_reflns_number_gt 4566
_reflns_number_total 6701
_reflns_threshold_expression >2sigma(I)
_cod_data_source_file suppl_ncrs-2015-0124_suppl.cif
_cod_data_source_block a
_cod_depositor_comments
;
The following automatic conversions were performed:

data item '_symmetry_cell_setting' value 'Monoclinic' was changed to
'monoclinic' in accordance with the built-in table derived from the
CIF Core dictionary named 'cif_core.dic' version 2.4.5 last updated
on 2014-11-21.

Automatic conversion script
Id: cif_fix_values 8738 2021-04-28 16:35:53Z antanas 
;
_cod_original_sg_symbol_H-M P2(1)/c
_cod_database_code 8106902

loop_
_symmetry_equiv_pos_as_xyz
'x, y, z'
'-x, y+1/2, -z+1/2'
'-x, -y, -z'
'x, -y-1/2, z-1/2'

loop_
_atom_site_label
_atom_site_type_symbol
_atom_site_fract_x
_atom_site_fract_y
_atom_site_fract_z
_atom_site_U_iso_or_equiv
_atom_site_adp_type
_atom_site_occupancy
_atom_site_symmetry_multiplicity
_atom_site_calc_flag
_atom_site_refinement_flags
_atom_site_disorder_assembly
_atom_site_disorder_group
Mn1 Mn 0.33401(4) -0.03616(4) 0.246577(8) 0.02635(11) Uani 1 1 d . . .
N1 N 0.4140(2) -0.0279(2) 0.19649(5) 0.0336(5) Uani 1 1 d . . .
N2 N 0.6367(3) 0.1819(3) -0.01236(6) 0.0552(7) Uani 1 1 d . . .
N3 N 0.2639(2) -0.0538(2) 0.29749(5) 0.0323(5) Uani 1 1 d . . .
N4 N 0.1272(3) 0.1543(3) 0.51175(6) 0.0510(7) Uani 1 1 d . . .
O1 O 0.60560(17) 0.22794(18) 0.25127(4) 0.0324(4) Uani 1 1 d . . .
O2 O 0.54993(16) -0.00728(18) 0.26439(4) 0.0326(4) Uani 1 1 d . . .
O3 O 0.7272(2) 0.2702(3) 0.43075(5) 0.0645(6) Uani 1 1 d . . .
H3 H 0.6985 0.2811 0.4486 0.097 Uiso 1 1 calc R . .
O4 O 0.5909(3) 0.0676(3) 0.43107(5) 0.0785(8) Uani 1 1 d . . .
O5 O 0.13229(17) -0.0311(2) 0.22543(4) 0.0381(4) Uani 1 1 d . . .
O6 O -0.04608(19) -0.1657(2) 0.24093(5) 0.0535(6) Uani 1 1 d . . .
O7 O 0.1121(2) 0.2931(3) 0.07433(5) 0.0651(6) Uani 1 1 d . . .
H7 H 0.1166 0.3073 0.0553 0.098 Uiso 1 1 calc R . .
O8 O -0.0116(3) 0.0944(3) 0.05846(5) 0.0877(9) Uani 1 1 d . . .
O9W O 0.30290(17) 0.21157(19) 0.24866(4) 0.0433(5) Uani 1 1 d . . .
H1W H 0.2255 0.2556 0.2509 0.065 Uiso 1 1 d R . .
H2W H 0.3588 0.2842 0.2457 0.065 Uiso 1 1 d R . .
C1 C 0.6314(2) 0.1046(3) 0.26508(5) 0.0250(6) Uani 1 1 d . . .
C2 C 0.7667(2) 0.0886(3) 0.28424(5) 0.0300(6) Uani 1 1 d . . .
H2A H 0.8077 -0.0091 0.2798 0.036 Uiso 1 1 calc R . .
H2B H 0.8309 0.1663 0.2778 0.036 Uiso 1 1 calc R . .
C3 C 0.7458(2) 0.1021(3) 0.31920(6) 0.0290(6) Uani 1 1 d . . .
C4 C 0.6632(3) -0.0006(3) 0.33491(6) 0.0395(7) Uani 1 1 d . . .
H4 H 0.6227 -0.0811 0.3239 0.047 Uiso 1 1 calc R . .
C5 C 0.6409(3) 0.0157(3) 0.36662(6) 0.0442(7) Uani 1 1 d . . .
H5 H 0.5845 -0.0534 0.3767 0.053 Uiso 1 1 calc R . .
C6 C 0.7011(3) 0.1335(3) 0.38382(6) 0.0359(6) Uani 1 1 d . . .
C7 C 0.7845(3) 0.2345(3) 0.36842(6) 0.0388(7) Uani 1 1 d . . .
H7A H 0.8262 0.3139 0.3796 0.047 Uiso 1 1 calc R . .
C8 C 0.8068(3) 0.2190(3) 0.33656(6) 0.0350(6) Uani 1 1 d . . .
H8 H 0.8634 0.2881 0.3266 0.042 Uiso 1 1 calc R . .
C9 C 0.6668(3) 0.1525(4) 0.41733(7) 0.0487(8) Uani 1 1 d . . .
C10 C 0.0044(2) -0.0574(3) 0.22683(6) 0.0290(6) Uani 1 1 d . . .
C11 C -0.0917(3) 0.0566(3) 0.21007(6) 0.0401(7) Uani 1 1 d . . .
H11A H -0.1859 0.0181 0.2101 0.048 Uiso 1 1 calc R . .
H11B H -0.0894 0.1505 0.2219 0.048 Uiso 1 1 calc R . .
C12 C -0.0556(3) 0.0901(3) 0.17652(6) 0.0344(6) Uani 1 1 d . . .
C13 C -0.0998(3) -0.0064(3) 0.15229(6) 0.0432(7) Uani 1 1 d . . .
H13 H -0.1505 -0.0923 0.1571 0.052 Uiso 1 1 calc R . .
C14 C -0.0704(3) 0.0222(3) 0.12140(6) 0.0469(7) Uani 1 1 d . . .
H14 H -0.1020 -0.0442 0.1057 0.056 Uiso 1 1 calc R . .
C15 C 0.0055(3) 0.1480(3) 0.11331(6) 0.0387(7) Uani 1 1 d . . .
C16 C 0.0504(3) 0.2452(3) 0.13718(6) 0.0412(7) Uani 1 1 d . . .
H16 H 0.1009 0.3311 0.1322 0.049 Uiso 1 1 calc R . .
C17 C 0.0209(3) 0.2161(3) 0.16831(6) 0.0394(7) Uani 1 1 d . . .
H17 H 0.0531 0.2822 0.1840 0.047 Uiso 1 1 calc R . .
C18 C 0.0341(3) 0.1739(4) 0.07940(7) 0.0511(8) Uani 1 1 d . . .
C19 C 0.3563(3) 0.0736(3) 0.17682(6) 0.0369(7) Uani 1 1 d . . .
H19 H 0.2892 0.1379 0.1845 0.044 Uiso 1 1 calc R . .
C20 C 0.3903(3) 0.0885(3) 0.14584(6) 0.0400(7) Uani 1 1 d . . .
H20 H 0.3476 0.1623 0.1332 0.048 Uiso 1 1 calc R . .
C21 C 0.4886(3) -0.0068(3) 0.13343(6) 0.0367(7) Uani 1 1 d . . .
C22 C 0.5453(3) -0.1151(3) 0.15354(6) 0.0417(7) Uani 1 1 d . . .
H22 H 0.6095 -0.1838 0.1462 0.050 Uiso 1 1 calc R . .
C23 C 0.5069(3) -0.1215(3) 0.18450(6) 0.0385(7) Uani 1 1 d . . .
H23 H 0.5478 -0.1944 0.1976 0.046 Uiso 1 1 calc R . .
C24 C 0.5352(3) 0.0075(3) 0.10100(6) 0.0461(8) Uani 1 1 d . . .
H24 H 0.5975 -0.0649 0.0943 0.055 Uiso 1 1 calc R . .
C25 C 0.4974(3) 0.1126(4) 0.08059(6) 0.0494(8) Uani 1 1 d . . .
H25 H 0.4316 0.1817 0.0871 0.059 Uiso 1 1 calc R . .
C26 C 0.5473(3) 0.1329(3) 0.04887(6) 0.0445(7) Uani 1 1 d . . .
C27 C 0.4879(3) 0.2428(4) 0.02937(7) 0.0569(9) Uani 1 1 d . . .
H27 H 0.4164 0.3030 0.0365 0.068 Uiso 1 1 calc R . .
C28 C 0.5354(4) 0.2624(4) -0.00066(7) 0.0614(9) Uani 1 1 d . . .
H28 H 0.4937 0.3364 -0.0134 0.074 Uiso 1 1 calc R . .
C29 C 0.6936(4) 0.0777(4) 0.00631(8) 0.0643(10) Uani 1 1 d . . .
H29 H 0.7654 0.0199 -0.0015 0.077 Uiso 1 1 calc R . .
C30 C 0.6532(3) 0.0494(4) 0.03667(7) 0.0614(9) Uani 1 1 d . . .
H30 H 0.6972 -0.0254 0.0488 0.074 Uiso 1 1 calc R . .
C31 C 0.1780(3) 0.0483(3) 0.30973(6) 0.0394(7) Uani 1 1 d . . .
H31 H 0.1288 0.1121 0.2959 0.047 Uiso 1 1 calc R . .
C32 C 0.1589(3) 0.0638(3) 0.34132(6) 0.0402(7) Uani 1 1 d . . .
H32 H 0.0984 0.1372 0.3484 0.048 Uiso 1 1 calc R . .
C33 C 0.2291(3) -0.0293(3) 0.36293(6) 0.0359(6) Uani 1 1 d . . .
C34 C 0.3123(3) -0.1399(3) 0.35001(6) 0.0392(7) Uani 1 1 d . . .
H34 H 0.3587 -0.2087 0.3632 0.047 Uiso 1 1 calc R . .
C35 C 0.3267(3) -0.1486(3) 0.31803(6) 0.0363(7) Uani 1 1 d . . .
H35 H 0.3830 -0.2243 0.3102 0.044 Uiso 1 1 calc R . .
C36 C 0.2205(3) -0.0131(3) 0.39718(6) 0.0466(8) Uani 1 1 d . . .
H36 H 0.2787 -0.0748 0.4095 0.056 Uiso 1 1 calc R . .
C37 C 0.1393(3) 0.0794(3) 0.41237(6) 0.0483(8) Uani 1 1 d . . .
H37 H 0.0781 0.1375 0.4000 0.058 Uiso 1 1 calc R . .
C38 C 0.1347(3) 0.1009(3) 0.44651(6) 0.0428(7) Uani 1 1 d . . .
C39 C 0.0639(3) 0.2224(4) 0.45848(7) 0.0533(8) Uani 1 1 d . . .
H39 H 0.0166 0.2891 0.4450 0.064 Uiso 1 1 calc R . .
C40 C 0.0638(3) 0.2443(4) 0.49097(7) 0.0566(9) Uani 1 1 d . . .
H40 H 0.0162 0.3275 0.4985 0.068 Uiso 1 1 calc R . .
C41 C 0.1924(3) 0.0365(4) 0.49995(7) 0.0590(9) Uani 1 1 d . . .
H41 H 0.2367 -0.0297 0.5141 0.071 Uiso 1 1 calc R . .
C42 C 0.1990(3) 0.0053(4) 0.46829(7) 0.0559(9) Uani 1 1 d . . .
H42 H 0.2465 -0.0797 0.4616 0.067 Uiso 1 1 calc R . .

loop_
_atom_site_aniso_label
_atom_site_aniso_U_11
_atom_site_aniso_U_22
_atom_site_aniso_U_33
_atom_site_aniso_U_23
_atom_site_aniso_U_13
_atom_site_aniso_U_12
Mn1 0.0254(2) 0.0274(2) 0.0263(2) 0.00076(17) 0.00159(15) 0.00101(18)
N1 0.0306(12) 0.0408(13) 0.0295(12) 0.0010(11) 0.0014(10) -0.0017(11)
N2 0.0699(19) 0.0638(19) 0.0324(15) 0.0014(13) 0.0104(14) -0.0060(15)
N3 0.0309(12) 0.0348(13) 0.0313(12) 0.0017(10) 0.0037(10) 0.0013(10)
N4 0.0556(17) 0.0601(18) 0.0376(15) -0.0085(13) 0.0070(13) 0.0004(14)
O1 0.0347(10) 0.0258(10) 0.0366(10) 0.0038(8) -0.0023(8) -0.0015(8)
O2 0.0284(10) 0.0273(10) 0.0418(11) 0.0024(8) -0.0041(8) -0.0050(8)
O3 0.0804(17) 0.0789(17) 0.0349(13) -0.0146(12) 0.0115(12) -0.0126(13)
O4 0.106(2) 0.0895(19) 0.0413(13) -0.0017(13) 0.0232(13) -0.0296(16)
O5 0.0244(10) 0.0481(12) 0.0415(11) 0.0038(9) -0.0019(8) -0.0030(9)
O6 0.0391(12) 0.0406(12) 0.0818(16) 0.0175(11) 0.0165(11) -0.0023(10)
O7 0.0829(17) 0.0755(17) 0.0375(12) 0.0081(12) 0.0081(12) -0.0205(14)
O8 0.135(2) 0.091(2) 0.0368(14) -0.0005(13) -0.0006(14) -0.0396(17)
O9W 0.0291(10) 0.0287(10) 0.0723(14) 0.0007(9) 0.0067(9) -0.0024(8)
C1 0.0263(14) 0.0261(14) 0.0229(13) -0.0040(11) 0.0056(11) 0.0021(12)
C2 0.0259(13) 0.0317(15) 0.0322(15) -0.0009(11) -0.0002(11) -0.0015(11)
C3 0.0272(14) 0.0305(15) 0.0292(14) 0.0026(11) -0.0009(11) 0.0045(12)
C4 0.0476(17) 0.0381(17) 0.0328(16) -0.0007(12) 0.0011(13) -0.0093(13)
C5 0.0501(18) 0.0446(18) 0.0382(17) 0.0054(14) 0.0049(14) -0.0101(15)
C6 0.0362(16) 0.0434(17) 0.0277(15) 0.0020(13) -0.0019(12) 0.0007(13)
C7 0.0416(17) 0.0419(17) 0.0326(16) -0.0049(13) -0.0035(13) -0.0015(14)
C8 0.0327(15) 0.0397(16) 0.0326(16) 0.0006(13) 0.0021(12) -0.0078(13)
C9 0.054(2) 0.060(2) 0.0320(17) 0.0008(16) 0.0042(15) 0.0026(17)
C10 0.0251(14) 0.0344(16) 0.0276(14) -0.0048(12) 0.0034(11) 0.0011(12)
C11 0.0339(15) 0.0507(18) 0.0360(16) 0.0048(14) 0.0061(12) 0.0100(13)
C12 0.0275(14) 0.0412(17) 0.0342(15) 0.0031(13) -0.0019(12) 0.0085(13)
C13 0.0447(17) 0.0405(18) 0.0443(18) 0.0040(14) 0.0012(14) -0.0062(14)
C14 0.0576(19) 0.0455(18) 0.0371(17) -0.0041(14) -0.0035(14) -0.0041(16)
C15 0.0391(16) 0.0450(18) 0.0318(16) 0.0053(13) -0.0005(13) 0.0033(14)
C16 0.0389(17) 0.0428(18) 0.0419(18) 0.0059(14) -0.0003(14) -0.0030(14)
C17 0.0363(16) 0.0450(18) 0.0366(17) -0.0038(13) -0.0052(13) 0.0008(14)
C18 0.057(2) 0.055(2) 0.0413(19) 0.0043(16) 0.0006(16) -0.0013(17)
C19 0.0380(16) 0.0386(17) 0.0346(16) 0.0044(13) 0.0054(13) 0.0057(13)
C20 0.0437(17) 0.0403(17) 0.0359(16) 0.0083(13) 0.0008(13) 0.0034(14)
C21 0.0369(15) 0.0430(18) 0.0304(15) 0.0016(12) 0.0057(12) -0.0057(13)
C22 0.0340(16) 0.0491(19) 0.0424(17) 0.0034(14) 0.0080(13) 0.0084(14)
C23 0.0323(15) 0.0473(18) 0.0360(16) 0.0084(13) 0.0037(13) 0.0021(13)
C24 0.0482(18) 0.053(2) 0.0382(17) 0.0019(14) 0.0121(14) 0.0003(15)
C25 0.055(2) 0.058(2) 0.0353(17) 0.0010(15) 0.0089(15) 0.0000(16)
C26 0.0516(19) 0.054(2) 0.0277(16) 0.0025(14) 0.0021(14) -0.0084(16)
C27 0.063(2) 0.069(2) 0.0397(19) 0.0069(16) 0.0081(16) 0.0070(18)
C28 0.076(3) 0.069(2) 0.0400(19) 0.0140(17) 0.0052(18) -0.001(2)
C29 0.074(2) 0.069(2) 0.052(2) 0.0059(18) 0.0215(18) 0.0106(19)
C30 0.076(2) 0.069(2) 0.0403(19) 0.0167(17) 0.0176(17) 0.011(2)
C31 0.0421(17) 0.0395(16) 0.0370(16) 0.0083(13) 0.0060(13) 0.0098(14)
C32 0.0459(17) 0.0420(18) 0.0332(16) -0.0007(13) 0.0102(13) 0.0114(14)
C33 0.0385(16) 0.0393(16) 0.0300(15) 0.0008(13) 0.0050(12) -0.0008(13)
C34 0.0403(17) 0.0422(17) 0.0350(16) 0.0027(13) -0.0008(13) 0.0058(14)
C35 0.0366(16) 0.0376(16) 0.0348(16) -0.0004(13) 0.0041(13) 0.0098(13)
C36 0.0493(18) 0.056(2) 0.0346(16) -0.0010(14) -0.0007(14) 0.0066(16)
C37 0.058(2) 0.053(2) 0.0337(16) -0.0002(14) 0.0004(14) 0.0093(16)
C38 0.0480(18) 0.0489(18) 0.0319(16) -0.0047(14) 0.0038(14) 0.0008(15)
C39 0.065(2) 0.056(2) 0.0391(18) 0.0017(15) 0.0066(16) 0.0113(17)
C40 0.066(2) 0.057(2) 0.048(2) -0.0121(17) 0.0146(17) 0.0084(18)
C41 0.074(2) 0.066(2) 0.0371(18) 0.0015(17) -0.0012(16) 0.0123(19)
C42 0.070(2) 0.060(2) 0.0373(18) -0.0098(15) 0.0054(16) 0.0173(18)

loop_
_atom_type_symbol
_atom_type_description
_atom_type_scat_dispersion_real
_atom_type_scat_dispersion_imag
_atom_type_scat_source
C C 0.0033 0.0016 'International Tables Vol C Tables 4.2.6.8 and 6.1.1.4'
H H 0.0000 0.0000 'International Tables Vol C Tables 4.2.6.8 and 6.1.1.4'
N N 0.0061 0.0033 'International Tables Vol C Tables 4.2.6.8 and 6.1.1.4'
O O 0.0106 0.0060 'International Tables Vol C Tables 4.2.6.8 and 6.1.1.4'
Mn Mn 0.3368 0.7283 'International Tables Vol C Tables 4.2.6.8 and 6.1.1.4'

loop_
_geom_angle_atom_site_label_1
_geom_angle_atom_site_label_2
_geom_angle_atom_site_label_3
_geom_angle
_geom_angle_site_symmetry_1
_geom_angle_site_symmetry_3
O5 Mn1 O1 106.29(7) . 2_645
O5 Mn1 O2 170.72(7) . .
O1 Mn1 O2 81.24(6) 2_645 .
O5 Mn1 O9W 82.63(7) . .
O1 Mn1 O9W 171.03(7) 2_645 .
O2 Mn1 O9W 89.98(6) . .
O5 Mn1 N1 86.65(7) . .
O1 Mn1 N1 88.32(7) 2_645 .
O2 Mn1 N1 88.19(7) . .
O9W Mn1 N1 93.23(7) . .
O5 Mn1 N3 95.90(7) . .
O1 Mn1 N3 89.02(7) 2_645 .
O2 Mn1 N3 89.55(7) . .
O9W Mn1 N3 89.12(7) . .
N1 Mn1 N3 176.74(8) . .
C19 N1 C23 116.8(2) . .
C19 N1 Mn1 117.09(17) . .
C23 N1 Mn1 126.02(17) . .
C28 N2 C29 116.6(3) . .
C35 N3 C31 116.1(2) . .
C35 N3 Mn1 120.96(16) . .
C31 N3 Mn1 121.73(17) . .
C40 N4 C41 115.9(3) . .
C1 O1 Mn1 140.01(16) . 2_655
C1 O2 Mn1 132.68(15) . .
C9 O3 H3 109.5 . .
C10 O5 Mn1 149.90(17) . .
C18 O7 H7 109.5 . .
Mn1 O9W H1W 125.3 . .
Mn1 O9W H2W 130.8 . .
H1W O9W H2W 103.6 . .
O1 C1 O2 123.7(2) . .
O1 C1 C2 118.8(2) . .
O2 C1 C2 117.5(2) . .
C3 C2 C1 112.05(19) . .
C3 C2 H2A 109.2 . .
C1 C2 H2A 109.2 . .
C3 C2 H2B 109.2 . .
C1 C2 H2B 109.2 . .
H2A C2 H2B 107.9 . .
C8 C3 C4 118.1(2) . .
C8 C3 C2 120.7(2) . .
C4 C3 C2 121.2(2) . .
C5 C4 C3 120.8(2) . .
C5 C4 H4 119.6 . .
C3 C4 H4 119.6 . .
C4 C5 C6 121.0(3) . .
C4 C5 H5 119.5 . .
C6 C5 H5 119.5 . .
C7 C6 C5 118.5(2) . .
C7 C6 C9 122.3(3) . .
C5 C6 C9 119.1(3) . .
C6 C7 C8 120.8(3) . .
C6 C7 H7A 119.6 . .
C8 C7 H7A 119.6 . .
C7 C8 C3 120.9(2) . .
C7 C8 H8 119.5 . .
C3 C8 H8 119.5 . .
O4 C9 O3 123.3(3) . .
O4 C9 C6 123.4(3) . .
O3 C9 C6 113.3(3) . .
O6 C10 O5 124.6(2) . .
O6 C10 C11 119.5(2) . .
O5 C10 C11 115.9(2) . .
C12 C11 C10 114.3(2) . .
C12 C11 H11A 108.7 . .
C10 C11 H11A 108.7 . .
C12 C11 H11B 108.7 . .
C10 C11 H11B 108.7 . .
H11A C11 H11B 107.6 . .
C17 C12 C13 117.3(2) . .
C17 C12 C11 122.6(2) . .
C13 C12 C11 120.1(2) . .
C14 C13 C12 121.6(3) . .
C14 C13 H13 119.2 . .
C12 C13 H13 119.2 . .
C13 C14 C15 121.0(3) . .
C13 C14 H14 119.5 . .
C15 C14 H14 119.5 . .
C14 C15 C16 118.2(3) . .
C14 C15 C18 118.7(3) . .
C16 C15 C18 123.1(3) . .
C17 C16 C15 120.8(3) . .
C17 C16 H16 119.6 . .
C15 C16 H16 119.6 . .
C16 C17 C12 121.2(3) . .
C16 C17 H17 119.4 . .
C12 C17 H17 119.4 . .
O8 C18 O7 122.9(3) . .
O8 C18 C15 123.1(3) . .
O7 C18 C15 114.0(3) . .
N1 C19 C20 123.7(2) . .
N1 C19 H19 118.1 . .
C20 C19 H19 118.1 . .
C19 C20 C21 119.7(3) . .
C19 C20 H20 120.2 . .
C21 C20 H20 120.2 . .
C22 C21 C20 116.6(2) . .
C22 C21 C24 120.7(2) . .
C20 C21 C24 122.7(3) . .
C23 C22 C21 120.2(3) . .
C23 C22 H22 119.9 . .
C21 C22 H22 119.9 . .
N1 C23 C22 123.0(3) . .
N1 C23 H23 118.5 . .
C22 C23 H23 118.5 . .
C25 C24 C21 126.3(3) . .
C25 C24 H24 116.8 . .
C21 C24 H24 116.8 . .
C24 C25 C26 127.1(3) . .
C24 C25 H25 116.4 . .
C26 C25 H25 116.4 . .
C30 C26 C27 116.6(3) . .
C30 C26 C25 123.8(3) . .
C27 C26 C25 119.6(3) . .
C28 C27 C26 119.6(3) . .
C28 C27 H27 120.2 . .
C26 C27 H27 120.2 . .
N2 C28 C27 123.7(3) . .
N2 C28 H28 118.2 . .
C27 C28 H28 118.2 . .
N2 C29 C30 124.0(3) . .
N2 C29 H29 118.0 . .
C30 C29 H29 118.0 . .
C26 C30 C29 119.5(3) . .
C26 C30 H30 120.3 . .
C29 C30 H30 120.3 . .
N3 C31 C32 123.6(2) . .
N3 C31 H31 118.2 . .
C32 C31 H31 118.2 . .
C31 C32 C33 120.5(2) . .
C31 C32 H32 119.7 . .
C33 C32 H32 119.7 . .
C32 C33 C34 115.5(2) . .
C32 C33 C36 123.5(2) . .
C34 C33 C36 120.9(2) . .
C35 C34 C33 120.7(3) . .
C35 C34 H34 119.7 . .
C33 C34 H34 119.7 . .
N3 C35 C34 123.3(2) . .
N3 C35 H35 118.3 . .
C34 C35 H35 118.3 . .
C37 C36 C33 127.0(3) . .
C37 C36 H36 116.5 . .
C33 C36 H36 116.5 . .
C36 C37 C38 127.2(3) . .
C36 C37 H37 116.4 . .
C38 C37 H37 116.4 . .
C39 C38 C42 116.5(3) . .
C39 C38 C37 119.9(3) . .
C42 C38 C37 123.6(3) . .
C38 C39 C40 119.4(3) . .
C38 C39 H39 120.3 . .
C40 C39 H39 120.3 . .
N4 C40 C39 124.0(3) . .
N4 C40 H40 118.0 . .
C39 C40 H40 118.0 . .
N4 C41 C42 124.5(3) . .
N4 C41 H41 117.8 . .
C42 C41 H41 117.8 . .
C41 C42 C38 119.7(3) . .
C41 C42 H42 120.2 . .
C38 C42 H42 120.2 . .

loop_
_geom_bond_atom_site_label_1
_geom_bond_atom_site_label_2
_geom_bond_distance
_geom_bond_site_symmetry_2
Mn1 O5 2.1128(17) .
Mn1 O1 2.1647(17) 2_645
Mn1 O2 2.2040(16) .
Mn1 O9W 2.2111(17) .
Mn1 N1 2.286(2) .
Mn1 N3 2.289(2) .
N1 C19 1.332(3) .
N1 C23 1.333(3) .
N2 C28 1.319(4) .
N2 C29 1.320(4) .
N3 C35 1.337(3) .
N3 C31 1.342(3) .
N4 C40 1.320(4) .
N4 C41 1.322(4) .
O1 C1 1.257(3) .
O1 Mn1 2.1647(17) 2_655
O2 C1 1.262(3) .
O3 C9 1.312(4) .
O3 H3 0.8200 .
O4 C9 1.212(3) .
O5 C10 1.259(3) .
O6 C10 1.237(3) .
O7 C18 1.317(3) .
O7 H7 0.8200 .
O8 C18 1.203(3) .
O9W H1W 0.8500 .
O9W H2W 0.8500 .
C1 C2 1.519(3) .
C2 C3 1.507(3) .
C2 H2A 0.9700 .
C2 H2B 0.9700 .
C3 C8 1.387(3) .
C3 C4 1.392(3) .
C4 C5 1.376(3) .
C4 H4 0.9300 .
C5 C6 1.387(4) .
C5 H5 0.9300 .
C6 C7 1.380(3) .
C6 C9 1.479(4) .
C7 C8 1.381(3) .
C7 H7A 0.9300 .
C8 H8 0.9300 .
C10 C11 1.526(3) .
C11 C12 1.505(3) .
C11 H11A 0.9700 .
C11 H11B 0.9700 .
C12 C17 1.386(4) .
C12 C13 1.390(4) .
C13 C14 1.372(4) .
C13 H13 0.9300 .
C14 C15 1.381(4) .
C14 H14 0.9300 .
C15 C16 1.384(4) .
C15 C18 1.490(4) .
C16 C17 1.384(3) .
C16 H16 0.9300 .
C17 H17 0.9300 .
C19 C20 1.371(3) .
C19 H19 0.9300 .
C20 C21 1.386(4) .
C20 H20 0.9300 .
C21 C22 1.381(4) .
C21 C24 1.467(4) .
C22 C23 1.377(3) .
C22 H22 0.9300 .
C23 H23 0.9300 .
C24 C25 1.311(4) .
C24 H24 0.9300 .
C25 C26 1.455(4) .
C25 H25 0.9300 .
C26 C30 1.375(4) .
C26 C27 1.385(4) .
C27 C28 1.379(4) .
C27 H27 0.9300 .
C28 H28 0.9300 .
C29 C30 1.381(4) .
C29 H29 0.9300 .
C30 H30 0.9300 .
C31 C32 1.365(3) .
C31 H31 0.9300 .
C32 C33 1.388(4) .
C32 H32 0.9300 .
C33 C34 1.389(3) .
C33 C36 1.464(3) .
C34 C35 1.369(3) .
C34 H34 0.9300 .
C35 H35 0.9300 .
C36 C37 1.315(4) .
C36 H36 0.9300 .
C37 C38 1.461(4) .
C37 H37 0.9300 .
C38 C39 1.379(4) .
C38 C42 1.381(4) .
C39 C40 1.390(4) .
C39 H39 0.9300 .
C40 H40 0.9300 .
C41 C42 1.373(4) .
C41 H41 0.9300 .
C42 H42 0.9300 .

loop_
_geom_hbond_atom_site_label_D
_geom_hbond_atom_site_label_H
_geom_hbond_atom_site_label_A
_geom_hbond_distance_DH
_geom_hbond_distance_HA
_geom_hbond_distance_DA
_geom_hbond_angle_DHA
_geom_hbond_site_symmetry_A
O9W H2W O1 0.85 2.43 2.921(2) 117.0 .
O9W H2W O2 0.85 2.09 2.923(2) 165.5 2_655
O9W H1W O6 0.85 1.91 2.753(2) 173.1 2
O7 H7 N4 0.82 1.88 2.702(3) 178.4 4_565
O3 H3 N2 0.82 1.81 2.628(3) 176.3 4_566

loop_
_geom_torsion_atom_site_label_1
_geom_torsion_atom_site_label_2
_geom_torsion_atom_site_label_3
_geom_torsion_atom_site_label_4
_geom_torsion
_geom_torsion_site_symmetry_1
_geom_torsion_site_symmetry_2
_geom_torsion_site_symmetry_3
_geom_torsion_site_symmetry_4
O5 Mn1 N1 C19 46.62(19) . . . .
O1 Mn1 N1 C19 153.04(19) 2_645 . . .
O2 Mn1 N1 C19 -125.67(19) . . . .
O9W Mn1 N1 C19 -35.80(19) . . . .
N3 Mn1 N1 C19 -171.9(13) . . . .
O5 Mn1 N1 C23 -128.9(2) . . . .
O1 Mn1 N1 C23 -22.5(2) 2_645 . . .
O2 Mn1 N1 C23 58.8(2) . . . .
O9W Mn1 N1 C23 148.7(2) . . . .
N3 Mn1 N1 C23 12.6(14) . . . .
O5 Mn1 N3 C35 137.1(2) . . . .
O1 Mn1 N3 C35 30.8(2) 2_645 . . .
O2 Mn1 N3 C35 -50.4(2) . . . .
O9W Mn1 N3 C35 -140.4(2) . . . .
N1 Mn1 N3 C35 -4.3(14) . . . .
O5 Mn1 N3 C31 -55.7(2) . . . .
O1 Mn1 N3 C31 -162.0(2) 2_645 . . .
O2 Mn1 N3 C31 116.8(2) . . . .
O9W Mn1 N3 C31 26.8(2) . . . .
N1 Mn1 N3 C31 162.9(13) . . . .
O5 Mn1 O2 C1 17.0(5) . . . .
O1 Mn1 O2 C1 161.8(2) 2_645 . . .
O9W Mn1 O2 C1 -20.0(2) . . . .
N1 Mn1 O2 C1 73.2(2) . . . .
N3 Mn1 O2 C1 -109.2(2) . . . .
O1 Mn1 O5 C10 70.6(3) 2_645 . . .
O2 Mn1 O5 C10 -145.8(4) . . . .
O9W Mn1 O5 C10 -108.4(3) . . . .
N1 Mn1 O5 C10 157.9(3) . . . .
N3 Mn1 O5 C10 -20.1(3) . . . .
Mn1 O1 C1 O2 158.02(17) 2_655 . . .
Mn1 O1 C1 C2 -20.9(4) 2_655 . . .
Mn1 O2 C1 O1 -8.7(3) . . . .
Mn1 O2 C1 C2 170.21(14) . . . .
O1 C1 C2 C3 102.6(2) . . . .
O2 C1 C2 C3 -76.4(3) . . . .
C1 C2 C3 C8 -117.0(3) . . . .
C1 C2 C3 C4 61.9(3) . . . .
C8 C3 C4 C5 1.2(4) . . . .
C2 C3 C4 C5 -177.8(2) . . . .
C3 C4 C5 C6 -0.7(4) . . . .
C4 C5 C6 C7 -0.1(4) . . . .
C4 C5 C6 C9 176.0(3) . . . .
C5 C6 C7 C8 0.4(4) . . . .
C9 C6 C7 C8 -175.5(3) . . . .
C6 C7 C8 C3 0.2(4) . . . .
C4 C3 C8 C7 -0.9(4) . . . .
C2 C3 C8 C7 178.0(2) . . . .
C7 C6 C9 O4 178.0(3) . . . .
C5 C6 C9 O4 2.1(5) . . . .
C7 C6 C9 O3 -2.3(4) . . . .
C5 C6 C9 O3 -178.2(3) . . . .
Mn1 O5 C10 O6 -34.3(5) . . . .
Mn1 O5 C10 C11 144.7(3) . . . .
O6 C10 C11 C12 -130.4(3) . . . .
O5 C10 C11 C12 50.6(3) . . . .
C10 C11 C12 C17 -97.8(3) . . . .
C10 C11 C12 C13 82.5(3) . . . .
C17 C12 C13 C14 -0.7(4) . . . .
C11 C12 C13 C14 179.0(2) . . . .
C12 C13 C14 C15 0.5(4) . . . .
C13 C14 C15 C16 -0.4(4) . . . .
C13 C14 C15 C18 -179.8(3) . . . .
C14 C15 C16 C17 0.6(4) . . . .
C18 C15 C16 C17 179.9(3) . . . .
C15 C16 C17 C12 -0.8(4) . . . .
C13 C12 C17 C16 0.8(4) . . . .
C11 C12 C17 C16 -178.8(2) . . . .
C14 C15 C18 O8 3.8(5) . . . .
C16 C15 C18 O8 -175.5(3) . . . .
C14 C15 C18 O7 -177.3(3) . . . .
C16 C15 C18 O7 3.4(4) . . . .
C23 N1 C19 C20 -1.9(4) . . . .
Mn1 N1 C19 C20 -177.9(2) . . . .
N1 C19 C20 C21 0.8(4) . . . .
C19 C20 C21 C22 1.1(4) . . . .
C19 C20 C21 C24 -176.8(3) . . . .
C20 C21 C22 C23 -2.0(4) . . . .
C24 C21 C22 C23 176.0(3) . . . .
C19 N1 C23 C22 0.9(4) . . . .
Mn1 N1 C23 C22 176.50(19) . . . .
C21 C22 C23 N1 1.0(4) . . . .
C22 C21 C24 C25 -174.3(3) . . . .
C20 C21 C24 C25 3.6(5) . . . .
C21 C24 C25 C26 176.9(3) . . . .
C24 C25 C26 C30 -6.1(5) . . . .
C24 C25 C26 C27 174.7(3) . . . .
C30 C26 C27 C28 0.5(5) . . . .
C25 C26 C27 C28 179.8(3) . . . .
C29 N2 C28 C27 0.0(5) . . . .
C26 C27 C28 N2 -0.3(5) . . . .
C28 N2 C29 C30 0.1(5) . . . .
C27 C26 C30 C29 -0.4(5) . . . .
C25 C26 C30 C29 -179.7(3) . . . .
N2 C29 C30 C26 0.1(6) . . . .
C35 N3 C31 C32 3.6(4) . . . .
Mn1 N3 C31 C32 -164.2(2) . . . .
N3 C31 C32 C33 -0.5(4) . . . .
C31 C32 C33 C34 -2.8(4) . . . .
C31 C32 C33 C36 176.0(3) . . . .
C32 C33 C34 C35 2.9(4) . . . .
C36 C33 C34 C35 -175.9(3) . . . .
C31 N3 C35 C34 -3.5(4) . . . .
Mn1 N3 C35 C34 164.4(2) . . . .
C33 C34 C35 N3 0.2(4) . . . .
C32 C33 C36 C37 6.1(5) . . . .
C34 C33 C36 C37 -175.1(3) . . . .
C33 C36 C37 C38 -177.0(3) . . . .
C36 C37 C38 C39 167.2(3) . . . .
C36 C37 C38 C42 -12.4(5) . . . .
C42 C38 C39 C40 1.7(4) . . . .
C37 C38 C39 C40 -178.0(3) . . . .
C41 N4 C40 C39 -0.7(5) . . . .
C38 C39 C40 N4 -0.6(5) . . . .
C40 N4 C41 C42 1.0(5) . . . .
N4 C41 C42 C38 0.1(5) . . . .
C39 C38 C42 C41 -1.4(5) . . . .
C37 C38 C42 C41 178.2(3) . . . .
